data_4000078
_journal_name_full 'Chemistry of Materials'
_journal_year 2001
_chemical_formula_sum 'Ba S8 V6'
_chemical_formula_weight 699.46
_space_group_IT_number 176
_symmetry_cell_setting hexagonal
_symmetry_space_group_name_Hall '-P 6c'
_symmetry_space_group_name_H-M 'P 63/m'
_atom_sites_solution_hydrogens geom
_atom_sites_solution_primary direct
_atom_sites_solution_secondary difmap
_cell_angle_alpha 90.00
_cell_angle_beta 90.00
_cell_angle_gamma 120.00
_cell_formula_units_Z 1
_cell_length_a 9.2080(3)
_cell_length_b 9.2080(3)
_cell_length_c 3.3169(2)
_cell_measurement_reflns_used 190
_cell_measurement_temperature 293(2)
_cell_measurement_theta_max 14
_cell_measurement_theta_min -14
_cell_volume 243.553(18)
_diffrn_ambient_temperature 293(2)
_diffrn_detector_area_resol_mean 0
_diffrn_measurement_device_type 'Siemens SMART CCD  PLATFORM'
_diffrn_measurement_method '\w scans'
_diffrn_radiation_monochromator graphite
_diffrn_radiation_source 'fine-focus sealed tube'
_diffrn_radiation_type MoK\a
_diffrn_radiation_wavelength 0.71073
_diffrn_reflns_av_R_equivalents 0.0286
_diffrn_reflns_av_sigmaI/netI 0.0170
_diffrn_reflns_limit_h_max 11
_diffrn_reflns_limit_h_min -7
_diffrn_reflns_limit_k_max 10
_diffrn_reflns_limit_k_min -12
_diffrn_reflns_limit_l_max 4
_diffrn_reflns_limit_l_min -4
_diffrn_reflns_number 1589
_diffrn_reflns_theta_max 27.73
_diffrn_reflns_theta_min 2.55
_diffrn_standards_decay_% 0
_diffrn_standards_interval_count 0
_diffrn_standards_interval_time 0
_diffrn_standards_number 0
_exptl_absorpt_coefficient_mu 11.129
_exptl_absorpt_correction_T_max 1.000
_exptl_absorpt_correction_T_min 0.733955
_exptl_absorpt_correction_type multi-scan
_exptl_absorpt_process_details 'SADABS (Sheldrick, 2000)'
_exptl_crystal_colour black
_exptl_crystal_density_diffrn 4.769
_exptl_crystal_density_meas ?
_exptl_crystal_density_method 'not measured'
_exptl_crystal_description needle
_exptl_crystal_F_000 322
_exptl_crystal_size_max 0.20
_exptl_crystal_size_mid 0.02
_exptl_crystal_size_min 0.02
_refine_ls_extinction_coef 0.025(5)
_refine_ls_extinction_expression Fc^*^=kFc[1+0.001xFc^2^\l^3^/sin(2\q)]^-1/4^
_refine_ls_extinction_method SHELXL
_refine_ls_goodness_of_fit_ref 1.374
_refine_ls_hydrogen_treatment constr
_refine_ls_matrix_type full
_refine_ls_number_parameters 19
_refine_ls_number_reflns 227
_refine_ls_number_restraints 0
_refine_ls_restrained_S_all 1.374
_refine_ls_R_factor_all 0.0258
_refine_ls_R_factor_gt 0.0240
_refine_ls_shift/su_max 0.011
_refine_ls_shift/su_mean 0.001
_refine_ls_structure_factor_coef Fsqd
_refine_ls_weighting_details 'calc w=1/[\s^2^(Fo^2^)+(0.0313P)^2^+0.0337P] where P=(Fo^2^+2Fc^2^)/3'
_refine_ls_weighting_scheme calc
_refine_ls_wR_factor_gt 0.0560
_refine_ls_wR_factor_ref 0.0567
_reflns_number_gt 215
_reflns_number_total 227
_reflns_threshold_expression >2sigma(I)
_cod_database_code 4000078

loop_
_symmetry_equiv_pos_as_xyz
'x, y, z'
'-x, -y, z+1/2'
'-y, x-y, z'
'-x+y, -x, z'
'x-y, x, z+1/2'
'y, -x+y, z+1/2'
'-x, -y, -z'
'x, y, -z-1/2'
'y, -x+y, -z'
'x-y, x, -z'
'-x+y, -x, -z-1/2'
'-y, x-y, -z-1/2'

loop_
_atom_site_label
_atom_site_type_symbol
_atom_site_fract_x
_atom_site_fract_y
_atom_site_fract_z
_atom_site_U_iso_or_equiv
_atom_site_adp_type
_atom_site_occupancy
_atom_site_symmetry_multiplicity
_atom_site_calc_flag
_atom_site_refinement_flags
_atom_site_disorder_assembly
_atom_site_disorder_group
V V 0.48876(8) 0.11958(7) 0.2500 0.0081(3) Uani 1 2 d S . .
S1 S 0.34768(11) 0.29680(12) 0.2500 0.0084(3) Uani 1 2 d S . .
S2 S 0.3333 0.6667 0.2500 0.0068(3) Uani 1 6 d S . .
Ba Ba 0.0000 0.0000 0.2500 0.0676(12) Uani 0.2379(18) 6 d SP . .

loop_
_atom_site_aniso_label
_atom_site_aniso_U_11
_atom_site_aniso_U_22
_atom_site_aniso_U_33
_atom_site_aniso_U_23
_atom_site_aniso_U_13
_atom_site_aniso_U_12
V 0.0077(4) 0.0074(4) 0.0085(4) 0.000 0.000 0.0032(3)
S1 0.0104(5) 0.0097(5) 0.0063(4) 0.000 0.000 0.0059(4)
S2 0.0071(5) 0.0071(5) 0.0063(6) 0.000 0.000 0.0035(2)
Ba 0.0157(8) 0.0157(8) 0.171(3) 0.000 0.000 0.0078(4)
